data_5000305
_chemical_formula_moiety 'C24 H24 Br2 N2 Zn'
_chemical_formula_sum 'C24 H24 Br2 N2 Zn'
_chemical_formula_weight 565.64
_chemical_melting_point ?
_chemical_name_common ?
_chemical_name_systematic
;
 ?
;
_space_group_IT_number 9
_symmetry_cell_setting monoclinic
_symmetry_space_group_name_Hall 'C -2yc'
_symmetry_space_group_name_H-M 'C 1 c 1'
_atom_sites_solution_hydrogens geom
_atom_sites_solution_primary direct
_atom_sites_solution_secondary difmap
_cell_angle_alpha 90.00
_cell_angle_beta 99.610(4)
_cell_angle_gamma 90.00
_cell_formula_units_Z 4
_cell_length_a 19.5612(19)
_cell_length_b 16.4082(19)
_cell_length_c 7.1526(8)
_cell_measurement_reflns_used 9714
_cell_measurement_temperature 120(2)
_cell_measurement_theta_max 30.00
_cell_measurement_theta_min 2.48
_cell_volume 2263.5(4)
_diffrn_ambient_temperature 120(2)
_diffrn_detector 'CCD area detector'
_diffrn_detector_area_resol_mean 44.52
_diffrn_detector_type 'Bruker SMART 6000'
_diffrn_measured_fraction_theta_full 0.999
_diffrn_measured_fraction_theta_max 0.999
_diffrn_measurement_details '0.30 degree frames measured for 20 seconds each'
_diffrn_measurement_device 'three-circle goniometer with fixed chi'
_diffrn_measurement_device_type 'Bruker Platform goniometer'
_diffrn_measurement_method \w-scans
_diffrn_radiation_monochromator graphite
_diffrn_radiation_source 'fine-focus sealed tube'
_diffrn_radiation_type MoK\a
_diffrn_radiation_wavelength 0.71073
_diffrn_reflns_av_R_equivalents 0.0378
_diffrn_reflns_av_sigmaI/netI 0.0493
_diffrn_reflns_limit_h_max 27
_diffrn_reflns_limit_h_min -27
_diffrn_reflns_limit_k_max 22
_diffrn_reflns_limit_k_min -23
_diffrn_reflns_limit_l_max 10
_diffrn_reflns_limit_l_min -10
_diffrn_reflns_number 14967
_diffrn_reflns_theta_full 30.04
_diffrn_reflns_theta_max 30.04
_diffrn_reflns_theta_min 2.11
_diffrn_standards_decay_% ?
_diffrn_standards_interval_count ?
_diffrn_standards_interval_time ?
_diffrn_standards_number ?
_exptl_absorpt_coefficient_mu 4.628
_exptl_absorpt_correction_T_max 0.7084
_exptl_absorpt_correction_T_min 0.3373
_exptl_absorpt_correction_type multi-scan
_exptl_absorpt_process_details 'SADABS, R. Blessing (1995)'
_exptl_crystal_colour colorless
_exptl_crystal_density_diffrn 1.660
_exptl_crystal_density_meas ?
_exptl_crystal_density_method 'not measured'
_exptl_crystal_description plate
_exptl_crystal_F_000 1128
_exptl_crystal_size_max 0.30
_exptl_crystal_size_mid 0.10
_exptl_crystal_size_min 0.08
_refine_diff_density_max 0.705
_refine_diff_density_min -0.370
_refine_diff_density_rms 0.084
_refine_ls_abs_structure_details 'Flack H D (1983), Acta Cryst. A39, 876-881'
_refine_ls_abs_structure_Flack 0.349(7)
_refine_ls_extinction_coef ?
_refine_ls_extinction_method none
_refine_ls_goodness_of_fit_ref 1.003
_refine_ls_hydrogen_treatment riding
_refine_ls_matrix_type full
_refine_ls_number_parameters 263
_refine_ls_number_reflns 6465
_refine_ls_number_restraints 2
_refine_ls_restrained_S_all 1.003
_refine_ls_R_factor_all 0.0342
_refine_ls_R_factor_gt 0.0288
_refine_ls_shift/su_max 0.001
_refine_ls_shift/su_mean 0.000
_refine_ls_structure_factor_coef Fsqd
_refine_ls_weighting_details 'calc w=1/[\s^2^(Fo^2^)+(0.0266P)^2^+0.0000P] where P=(Fo^2^+2Fc^2^)/3'
_refine_ls_weighting_scheme calc
_refine_ls_wR_factor_gt 0.0613
_refine_ls_wR_factor_ref 0.0634
_reflns_number_gt 5929
_reflns_number_total 6465
_reflns_threshold_expression >2sigma(I)
_cod_original_sg_symbol_H-M Cc
_cod_database_code 5000305

loop_
_symmetry_equiv_pos_as_xyz
'x, y, z'
'x, -y, z+1/2'
'x+1/2, y+1/2, z'
'x+1/2, -y+1/2, z+1/2'

loop_
_atom_site_label
_atom_site_type_symbol
_atom_site_fract_x
_atom_site_fract_y
_atom_site_fract_z
_atom_site_U_iso_or_equiv
_atom_site_adp_type
_atom_site_occupancy
_atom_site_symmetry_multiplicity
_atom_site_calc_flag
_atom_site_refinement_flags
_atom_site_disorder_assembly
_atom_site_disorder_group
Br1 Br 0.883277(18) 0.930728(16) 0.15773(4) 0.01657(6) Uani 1 1 d . . .
Br2 Br 0.916536(16) 0.697092(17) 0.13089(3) 0.01866(7) Uani 1 1 d . . .
Zn1 Zn 0.898026(16) 0.805350(18) 0.32647(4) 0.01306(7) Uani 1 1 d . . .
N1 N 0.81592(12) 0.79702(14) 0.4829(3) 0.0142(5) Uani 1 1 d . . .
N2 N 0.96829(12) 0.82402(15) 0.5838(3) 0.0138(4) Uani 1 1 d . . .
C1 C 0.76587(15) 0.72864(18) 0.4222(5) 0.0196(6) Uani 1 1 d . . .
H1A H 0.7274 0.7315 0.4961 0.024 Uiso 1 1 calc R . .
H1B H 0.7459 0.7358 0.2866 0.024 Uiso 1 1 calc R . .
C2 C 0.79831(15) 0.64850(18) 0.4486(4) 0.0181(6) Uani 1 1 d . . .
C3 C 0.82783(16) 0.58511(19) 0.4815(4) 0.0199(6) Uani 1 1 d . . .
C4 C 0.87186(17) 0.51560(18) 0.5301(5) 0.0215(6) Uani 1 1 d . . .
H4 H 0.8534 0.4621 0.5103 0.026 Uiso 1 1 calc R . .
C5 C 0.93819(17) 0.52609(19) 0.6026(5) 0.0216(6) Uani 1 1 d . . .
H5 H 0.9666 0.4796 0.6366 0.026 Uiso 1 1 calc R . .
C6 C 0.96817(16) 0.60571(19) 0.6309(4) 0.0192(6) Uani 1 1 d . . .
C7 C 0.98734(15) 0.67464(19) 0.6440(4) 0.0179(6) Uani 1 1 d . . .
C8 C 1.01769(15) 0.75659(18) 0.6525(5) 0.0193(6) Uani 1 1 d . . .
H8A H 1.0555 0.7569 0.5761 0.023 Uiso 1 1 calc R . .
H8B H 1.0387 0.7682 0.7855 0.023 Uiso 1 1 calc R . .
C9 C 0.85368(15) 0.78433(18) 0.6789(4) 0.0156(5) Uani 1 1 d . . .
H9A H 0.8675 0.7264 0.6959 0.019 Uiso 1 1 calc R . .
H9B H 0.8226 0.7972 0.7708 0.019 Uiso 1 1 calc R . .
C10 C 0.91778(14) 0.83801(19) 0.7183(4) 0.0167(6) Uani 1 1 d . . .
H10A H 0.9031 0.8958 0.7102 0.020 Uiso 1 1 calc R . .
H10B H 0.9417 0.8278 0.8494 0.020 Uiso 1 1 calc R . .
C11 C 0.77551(15) 0.87602(18) 0.4627(4) 0.0168(6) Uani 1 1 d . . .
H11A H 0.8083 0.9214 0.4994 0.020 Uiso 1 1 calc R . .
H11B H 0.7555 0.8835 0.3272 0.020 Uiso 1 1 calc R . .
C12 C 0.71768(14) 0.88257(18) 0.5773(4) 0.0161(5) Uani 1 1 d . . .
C13 C 0.64962(17) 0.86414(18) 0.4941(5) 0.0201(6) Uani 1 1 d . . .
H13 H 0.6402 0.8471 0.3654 0.024 Uiso 1 1 calc R . .
C14 C 0.59615(16) 0.8703(2) 0.5964(5) 0.0259(7) Uani 1 1 d . . .
H14 H 0.5502 0.8574 0.5380 0.031 Uiso 1 1 calc R . .
C15 C 0.60902(18) 0.8953(2) 0.7837(5) 0.0277(7) Uani 1 1 d . . .
H15 H 0.5723 0.8978 0.8553 0.033 Uiso 1 1 calc R . .
C16 C 0.67610(18) 0.9167(2) 0.8664(5) 0.0260(7) Uani 1 1 d . . .
H16 H 0.6851 0.9354 0.9939 0.031 Uiso 1 1 calc R . .
C17 C 0.72984(16) 0.91061(19) 0.7629(5) 0.0205(6) Uani 1 1 d . . .
H17 H 0.7755 0.9258 0.8197 0.025 Uiso 1 1 calc R . .
C18 C 1.01024(15) 0.90148(18) 0.5854(4) 0.0174(6) Uani 1 1 d . . .
H18A H 0.9798 0.9449 0.5215 0.021 Uiso 1 1 calc R . .
H18B H 1.0252 0.9185 0.7188 0.021 Uiso 1 1 calc R . .
C19 C 1.07326(16) 0.89530(18) 0.4914(4) 0.0174(6) Uani 1 1 d . . .
C20 C 1.06957(16) 0.8751(2) 0.3011(5) 0.0269(7) Uani 1 1 d . . .
H20 H 1.0257 0.8645 0.2257 0.032 Uiso 1 1 calc R . .
C21 C 1.12844(19) 0.8703(3) 0.2209(5) 0.0350(9) Uani 1 1 d . . .
H21 H 1.1251 0.8548 0.0917 0.042 Uiso 1 1 calc R . .
C22 C 1.19302(19) 0.8879(3) 0.3274(6) 0.0345(9) Uani 1 1 d . . .
H22 H 1.2336 0.8855 0.2711 0.041 Uiso 1 1 calc R . .
C23 C 1.19727(18) 0.9088(3) 0.5143(6) 0.0366(9) Uani 1 1 d . . .
H23 H 1.2411 0.9206 0.5883 0.044 Uiso 1 1 calc R . .
C24 C 1.13831(18) 0.9127(2) 0.5959(5) 0.0284(8) Uani 1 1 d . . .
H24 H 1.1421 0.9275 0.7256 0.034 Uiso 1 1 calc R . .

loop_
_atom_site_aniso_label
_atom_site_aniso_U_11
_atom_site_aniso_U_22
_atom_site_aniso_U_33
_atom_site_aniso_U_23
_atom_site_aniso_U_13
_atom_site_aniso_U_12
Br1 0.02080(12) 0.01262(11) 0.01687(12) 0.00243(11) 0.00486(9) 0.00036(12)
Br2 0.02658(15) 0.01311(13) 0.01743(13) -0.00129(12) 0.00699(11) 0.00203(12)
Zn1 0.01373(15) 0.01235(15) 0.01354(16) -0.00001(13) 0.00353(12) 0.00038(12)
N1 0.0150(11) 0.0115(11) 0.0160(11) 0.0007(9) 0.0022(9) -0.0002(8)
N2 0.0123(10) 0.0143(11) 0.0155(11) -0.0001(9) 0.0048(9) -0.0002(9)
C1 0.0149(13) 0.0159(14) 0.0277(16) -0.0009(12) 0.0024(12) -0.0004(11)
C2 0.0141(13) 0.0190(14) 0.0218(14) 0.0003(12) 0.0048(11) -0.0039(11)
C3 0.0197(14) 0.0199(15) 0.0215(14) 0.0014(12) 0.0077(12) -0.0039(12)
C4 0.0300(16) 0.0099(13) 0.0263(16) 0.0004(12) 0.0099(13) 0.0011(12)
C5 0.0275(16) 0.0141(14) 0.0242(16) 0.0037(12) 0.0076(12) 0.0058(12)
C6 0.0177(14) 0.0231(15) 0.0171(14) 0.0026(12) 0.0036(11) 0.0052(12)
C7 0.0158(13) 0.0199(14) 0.0176(13) 0.0019(11) 0.0015(11) 0.0043(11)
C8 0.0152(13) 0.0158(14) 0.0261(15) 0.0024(12) 0.0009(11) 0.0020(11)
C9 0.0164(13) 0.0157(13) 0.0151(13) 0.0025(11) 0.0042(10) -0.0005(11)
C10 0.0181(13) 0.0199(14) 0.0125(13) -0.0019(11) 0.0035(11) 0.0035(11)
C11 0.0169(13) 0.0139(13) 0.0203(14) 0.0014(11) 0.0051(11) 0.0038(10)
C12 0.0130(12) 0.0156(13) 0.0200(14) 0.0019(11) 0.0039(11) 0.0047(10)
C13 0.0165(14) 0.0226(14) 0.0215(16) -0.0040(13) 0.0036(11) -0.0005(12)
C14 0.0146(14) 0.0312(18) 0.0330(18) -0.0017(15) 0.0073(13) 0.0018(13)
C15 0.0217(16) 0.0339(19) 0.0302(18) -0.0016(15) 0.0124(14) 0.0065(14)
C16 0.0289(17) 0.0288(17) 0.0207(15) -0.0041(13) 0.0049(13) 0.0058(14)
C17 0.0167(14) 0.0212(15) 0.0228(15) -0.0025(12) 0.0006(12) 0.0019(12)
C18 0.0168(14) 0.0163(14) 0.0188(14) -0.0037(11) 0.0023(11) -0.0014(11)
C19 0.0161(14) 0.0158(14) 0.0209(14) 0.0010(11) 0.0052(11) -0.0016(11)
C20 0.0132(14) 0.042(2) 0.0256(17) -0.0087(15) 0.0051(12) -0.0046(13)
C21 0.0297(19) 0.050(2) 0.0279(18) -0.0101(17) 0.0116(15) -0.0035(17)
C22 0.0203(17) 0.044(2) 0.042(2) 0.0028(18) 0.0144(15) -0.0029(15)
C23 0.0147(15) 0.061(3) 0.033(2) 0.0051(18) 0.0019(14) -0.0117(16)
C24 0.0222(16) 0.038(2) 0.0247(16) 0.0020(15) 0.0035(13) -0.0102(15)

loop_
_atom_type_symbol
_atom_type_description
_atom_type_scat_dispersion_real
_atom_type_scat_dispersion_imag
_atom_type_scat_source
C C 0.0033 0.0016 'International Tables Vol C Tables 4.2.6.8 and 6.1.1.4'
H H 0.0000 0.0000 'International Tables Vol C Tables 4.2.6.8 and 6.1.1.4'
N N 0.0061 0.0033 'International Tables Vol C Tables 4.2.6.8 and 6.1.1.4'
Zn Zn 0.2839 1.4301 'International Tables Vol C Tables 4.2.6.8 and 6.1.1.4'
Br Br -0.2901 2.4595 'International Tables Vol C Tables 4.2.6.8 and 6.1.1.4'

loop_
_geom_angle_atom_site_label_1
_geom_angle_atom_site_label_2
_geom_angle_atom_site_label_3
_geom_angle
_geom_angle_site_symmetry_1
_geom_angle_site_symmetry_3
_geom_angle_publ_flag
N1 Zn1 N2 89.40(9) . . ?
N1 Zn1 Br2 118.57(6) . . ?
N2 Zn1 Br2 119.16(7) . . ?
N1 Zn1 Br1 106.66(6) . . ?
N2 Zn1 Br1 108.70(7) . . ?
Br2 Zn1 Br1 111.913(17) . . ?
C9 N1 C1 111.4(2) . . ?
C9 N1 C11 112.3(2) . . ?
C1 N1 C11 107.9(2) . . ?
C9 N1 Zn1 101.95(17) . . ?
C1 N1 Zn1 114.29(18) . . ?
C11 N1 Zn1 109.00(17) . . ?
C8 N2 C10 111.0(2) . . ?
C8 N2 C18 107.4(2) . . ?
C10 N2 C18 106.2(2) . . ?
C8 N2 Zn1 117.78(18) . . ?
C10 N2 Zn1 100.16(16) . . ?
C18 N2 Zn1 113.53(17) . . ?
C2 C1 N1 112.7(2) . . ?
C2 C1 H1A 109.0 . . ?
N1 C1 H1A 109.0 . . ?
C2 C1 H1B 109.0 . . ?
N1 C1 H1B 109.0 . . ?
H1A C1 H1B 107.8 . . ?
C3 C2 C1 175.3(3) . . ?
C2 C3 C4 172.0(3) . . ?
C5 C4 C3 120.0(3) . . ?
C5 C4 H4 120.0 . . ?
C3 C4 H4 120.0 . . ?
C4 C5 C6 121.6(3) . . ?
C4 C5 H5 119.2 . . ?
C6 C5 H5 119.2 . . ?
C7 C6 C5 173.6(3) . . ?
C6 C7 C8 173.8(3) . . ?
C7 C8 N2 115.4(2) . . ?
C7 C8 H8A 108.4 . . ?
N2 C8 H8A 108.4 . . ?
C7 C8 H8B 108.4 . . ?
N2 C8 H8B 108.4 . . ?
H8A C8 H8B 107.5 . . ?
N1 C9 C10 111.0(2) . . ?
N1 C9 H9A 109.4 . . ?
C10 C9 H9A 109.4 . . ?
N1 C9 H9B 109.4 . . ?
C10 C9 H9B 109.4 . . ?
H9A C9 H9B 108.0 . . ?
N2 C10 C9 113.7(2) . . ?
N2 C10 H10A 108.8 . . ?
C9 C10 H10A 108.8 . . ?
N2 C10 H10B 108.8 . . ?
C9 C10 H10B 108.8 . . ?
H10A C10 H10B 107.7 . . ?
C12 C11 N1 115.9(2) . . ?
C12 C11 H11A 108.3 . . ?
N1 C11 H11A 108.3 . . ?
C12 C11 H11B 108.3 . . ?
N1 C11 H11B 108.3 . . ?
H11A C11 H11B 107.4 . . ?
C17 C12 C13 118.6(3) . . ?
C17 C12 C11 121.3(3) . . ?
C13 C12 C11 120.0(3) . . ?
C14 C13 C12 120.8(3) . . ?
C14 C13 H13 119.6 . . ?
C12 C13 H13 119.6 . . ?
C13 C14 C15 120.3(3) . . ?
C13 C14 H14 119.8 . . ?
C15 C14 H14 119.8 . . ?
C14 C15 C16 119.5(3) . . ?
C14 C15 H15 120.2 . . ?
C16 C15 H15 120.2 . . ?
C17 C16 C15 120.0(3) . . ?
C17 C16 H16 120.0 . . ?
C15 C16 H16 120.0 . . ?
C16 C17 C12 120.7(3) . . ?
C16 C17 H17 119.7 . . ?
C12 C17 H17 119.7 . . ?
C19 C18 N2 115.1(2) . . ?
C19 C18 H18A 108.5 . . ?
N2 C18 H18A 108.5 . . ?
C19 C18 H18B 108.5 . . ?
N2 C18 H18B 108.5 . . ?
H18A C18 H18B 107.5 . . ?
C20 C19 C24 117.8(3) . . ?
C20 C19 C18 122.8(3) . . ?
C24 C19 C18 119.4(3) . . ?
C21 C20 C19 120.8(3) . . ?
C21 C20 H20 119.6 . . ?
C19 C20 H20 119.6 . . ?
C20 C21 C22 120.5(3) . . ?
C20 C21 H21 119.7 . . ?
C22 C21 H21 119.7 . . ?
C23 C22 C21 119.2(3) . . ?
C23 C22 H22 120.4 . . ?
C21 C22 H22 120.4 . . ?
C22 C23 C24 120.4(3) . . ?
C22 C23 H23 119.8 . . ?
C24 C23 H23 119.8 . . ?
C23 C24 C19 121.2(3) . . ?
C23 C24 H24 119.4 . . ?
C19 C24 H24 119.4 . . ?

loop_
_geom_bond_atom_site_label_1
_geom_bond_atom_site_label_2
_geom_bond_distance
_geom_bond_site_symmetry_2
_geom_bond_publ_flag
Br1 Zn1 2.3782(5) . ?
Br2 Zn1 2.3265(4) . ?
Zn1 N1 2.110(3) . ?
Zn1 N2 2.127(2) . ?
N1 C9 1.486(4) . ?
N1 C1 1.505(4) . ?
N1 C11 1.513(4) . ?
N2 C8 1.497(4) . ?
N2 C10 1.507(4) . ?
N2 C18 1.512(4) . ?
C1 C2 1.459(4) . ?
C1 H1A 0.9900 . ?
C1 H1B 0.9900 . ?
C2 C3 1.194(4) . ?
C3 C4 1.436(4) . ?
C4 C5 1.326(5) . ?
C4 H4 0.9500 . ?
C5 C6 1.433(4) . ?
C5 H5 0.9500 . ?
C6 C7 1.190(4) . ?
C7 C8 1.467(4) . ?
C8 H8A 0.9900 . ?
C8 H8B 0.9900 . ?
C9 C10 1.520(4) . ?
C9 H9A 0.9900 . ?
C9 H9B 0.9900 . ?
C10 H10A 0.9900 . ?
C10 H10B 0.9900 . ?
C11 C12 1.508(4) . ?
C11 H11A 0.9900 . ?
C11 H11B 0.9900 . ?
C12 C17 1.388(4) . ?
C12 C13 1.398(4) . ?
C13 C14 1.377(5) . ?
C13 H13 0.9500 . ?
C14 C15 1.383(5) . ?
C14 H14 0.9500 . ?
C15 C16 1.391(5) . ?
C15 H15 0.9500 . ?
C16 C17 1.387(5) . ?
C16 H16 0.9500 . ?
C17 H17 0.9500 . ?
C18 C19 1.503(4) . ?
C18 H18A 0.9900 . ?
C18 H18B 0.9900 . ?
C19 C20 1.391(4) . ?
C19 C24 1.393(4) . ?
C20 C21 1.372(5) . ?
C20 H20 0.9500 . ?
C21 C22 1.392(5) . ?
C21 H21 0.9500 . ?
C22 C23 1.369(6) . ?
C22 H22 0.9500 . ?
C23 C24 1.378(5) . ?
C23 H23 0.9500 . ?
C24 H24 0.9500 . ?

loop_
_geom_torsion_atom_site_label_1
_geom_torsion_atom_site_label_2
_geom_torsion_atom_site_label_3
_geom_torsion_atom_site_label_4
_geom_torsion
_geom_torsion_site_symmetry_1
_geom_torsion_site_symmetry_2
_geom_torsion_site_symmetry_3
_geom_torsion_site_symmetry_4
_geom_torsion_publ_flag
N2 Zn1 N1 C9 -15.79(17) . . . . ?
Br2 Zn1 N1 C9 107.52(16) . . . . ?
Br1 Zn1 N1 C9 -125.15(15) . . . . ?
N2 Zn1 N1 C1 -136.12(19) . . . . ?
Br2 Zn1 N1 C1 -12.8(2) . . . . ?
Br1 Zn1 N1 C1 114.52(18) . . . . ?
N2 Zn1 N1 C11 103.13(18) . . . . ?
Br2 Zn1 N1 C11 -133.57(15) . . . . ?
Br1 Zn1 N1 C11 -6.24(18) . . . . ?
N1 Zn1 N2 C8 109.1(2) . . . . ?
Br2 Zn1 N2 C8 -13.7(2) . . . . ?
Br1 Zn1 N2 C8 -143.48(18) . . . . ?
N1 Zn1 N2 C10 -11.33(17) . . . . ?
Br2 Zn1 N2 C10 -134.13(15) . . . . ?
Br1 Zn1 N2 C10 96.08(16) . . . . ?
N1 Zn1 N2 C18 -124.16(18) . . . . ?
Br2 Zn1 N2 C18 113.04(17) . . . . ?
Br1 Zn1 N2 C18 -16.75(19) . . . . ?
C9 N1 C1 C2 -52.2(3) . . . . ?
C11 N1 C1 C2 -175.9(2) . . . . ?
Zn1 N1 C1 C2 62.7(3) . . . . ?
N1 C1 C2 C3 34(4) . . . . ?
C1 C2 C3 C4 -35(6) . . . . ?
C2 C3 C4 C5 1(3) . . . . ?
C3 C4 C5 C6 -1.3(5) . . . . ?
C4 C5 C6 C7 -12(3) . . . . ?
C5 C6 C7 C8 -126(3) . . . . ?
C6 C7 C8 N2 138(3) . . . . ?
C10 N2 C8 C7 69.7(3) . . . . ?
C18 N2 C8 C7 -174.5(3) . . . . ?
Zn1 N2 C8 C7 -44.9(3) . . . . ?
C1 N1 C9 C10 163.1(2) . . . . ?
C11 N1 C9 C10 -75.7(3) . . . . ?
Zn1 N1 C9 C10 40.8(2) . . . . ?
C8 N2 C10 C9 -87.0(3) . . . . ?
C18 N2 C10 C9 156.5(2) . . . . ?
Zn1 N2 C10 C9 38.2(3) . . . . ?
N1 C9 C10 N2 -58.3(3) . . . . ?
C9 N1 C11 C12 -63.7(3) . . . . ?
C1 N1 C11 C12 59.5(3) . . . . ?
Zn1 N1 C11 C12 -175.9(2) . . . . ?
N1 C11 C12 C17 87.2(3) . . . . ?
N1 C11 C12 C13 -96.1(3) . . . . ?
C17 C12 C13 C14 -2.7(5) . . . . ?
C11 C12 C13 C14 -179.6(3) . . . . ?
C12 C13 C14 C15 0.3(5) . . . . ?
C13 C14 C15 C16 2.0(5) . . . . ?
C14 C15 C16 C17 -1.8(5) . . . . ?
C15 C16 C17 C12 -0.7(5) . . . . ?
C13 C12 C17 C16 2.9(5) . . . . ?
C11 C12 C17 C16 179.7(3) . . . . ?
C8 N2 C18 C19 49.4(3) . . . . ?
C10 N2 C18 C19 168.3(2) . . . . ?
Zn1 N2 C18 C19 -82.6(3) . . . . ?
N2 C18 C19 C20 60.3(4) . . . . ?
N2 C18 C19 C24 -121.7(3) . . . . ?
C24 C19 C20 C21 1.8(6) . . . . ?
C18 C19 C20 C21 179.9(3) . . . . ?
C19 C20 C21 C22 -1.9(6) . . . . ?
C20 C21 C22 C23 1.1(6) . . . . ?
C21 C22 C23 C24 -0.3(7) . . . . ?
C22 C23 C24 C19 0.3(6) . . . . ?
C20 C19 C24 C23 -1.0(6) . . . . ?
C18 C19 C24 C23 -179.2(3) . . . . ?
